data_7011761
loop_
_publ_author_name
'Blackman, Christopher S.'
'Carmalt, Claire J.'
'Parkin, Ivan P.'
'Apostolico, Leonardo'
'Molloy, Kieran C.'
'White, Andrew J. P.'
'Williams, David J.'

_publ_section_title
;
 Single-source CVD routes to titanium phosphide
;
_journal_issue 13
_journal_name_full 'Journal of the Chemical Society, Dalton Transactions'
_journal_page_first 2702
_journal_paper_doi 10.1039/b203613b
_journal_year 2002
_chemical_formula_sum 'C24 H46 Cl4 P2 Ti'
_chemical_formula_weight 586.25
_chemical_name_systematic
; 
? 
;
_space_group_IT_number 14
_symmetry_cell_setting monoclinic
_symmetry_space_group_name_Hall '-P 2ybc'
_symmetry_space_group_name_H-M 'P 1 21/c 1'
_atom_sites_solution_hydrogens geom
_atom_sites_solution_primary direct
_atom_sites_solution_secondary difmap
_audit_creation_method SHELXL
_cell_angle_alpha 90.00
_cell_angle_beta 103.415(5)
_cell_angle_gamma 90.00
_cell_formula_units_Z 2
_cell_length_a 10.9819(5)
_cell_length_b 10.1691(3)
_cell_length_c 13.3319(11)
_cell_measurement_reflns_used 54
_cell_measurement_temperature 203(2)
_cell_measurement_theta_max 24.78
_cell_measurement_theta_min 10.59
_cell_volume 1448.23(15)
_computing_cell_refinement 'Siemens XSCANS'
_computing_data_collection 'Siemens XSCANS'
_computing_data_reduction 'Siemens SHELXTL'
_computing_molecular_graphics 'Siemens SHELXTL'
_computing_publication_material 'Siemens SHELXTL'
_computing_structure_refinement 'SHELXL-93 (Sheldrick, 1993)'
_computing_structure_solution 'SHELXS-86 (Sheldrick, 1990)'
_diffrn_ambient_temperature 203(2)
_diffrn_measurement_device 'Siemens P4'
_diffrn_measurement_method '\w scans'
_diffrn_radiation_monochromator graphite
_diffrn_radiation_source 'fine-focus sealed tube'
_diffrn_radiation_type CuK\a
_diffrn_radiation_wavelength 1.54178
_diffrn_reflns_av_R_equivalents 0.0351
_diffrn_reflns_av_sigmaI/netI 0.0347
_diffrn_reflns_limit_h_max 7
_diffrn_reflns_limit_h_min -12
_diffrn_reflns_limit_k_max 11
_diffrn_reflns_limit_k_min -7
_diffrn_reflns_limit_l_max 14
_diffrn_reflns_limit_l_min -10
_diffrn_reflns_number 2279
_diffrn_reflns_theta_max 60.00
_diffrn_reflns_theta_min 4.14
_diffrn_standards_interval_count 97
_diffrn_standards_number 3
_exptl_absorpt_coefficient_mu 7.017
_exptl_absorpt_correction_T_max 0.5376
_exptl_absorpt_correction_T_min 0.2031
_exptl_absorpt_correction_type Ellipsoidal
_exptl_crystal_colour Orange/red
_exptl_crystal_density_diffrn 1.344
_exptl_crystal_description plates
_exptl_crystal_F_000 620
_exptl_crystal_size_max 0.50
_exptl_crystal_size_mid 0.22
_exptl_crystal_size_min 0.10
_refine_diff_density_max 0.634
_refine_diff_density_min -0.529
_refine_diff_density_rms 0.083
_refine_ls_extinction_coef 0.0010(3)
_refine_ls_extinction_expression Fc^*^=kFc[1+0.001xFc^2^\l^3^/sin(2\q)]^-1/4^
_refine_ls_extinction_method SHELXL
_refine_ls_goodness_of_fit_all 1.060
_refine_ls_goodness_of_fit_obs 1.087
_refine_ls_matrix_type full
_refine_ls_number_parameters 147
_refine_ls_number_reflns 2091
_refine_ls_number_restraints 1
_refine_ls_restrained_S_all 1.086
_refine_ls_restrained_S_obs 1.086
_refine_ls_R_factor_all 0.0543
_refine_ls_R_factor_obs 0.0475
_refine_ls_shift/esd_max 0.000
_refine_ls_shift/esd_mean 0.000
_refine_ls_structure_factor_coef Fsqd
_refine_ls_weighting_details 'w=1/[\s^2^(Fo^2^)+(0.0874P)^2^+0.4822P] where P=(Fo^2^+2Fc^2^)/3'
_refine_ls_weighting_scheme calc
_refine_ls_wR_factor_all 0.1322
_refine_ls_wR_factor_obs 0.1238
_reflns_number_observed 1899
_reflns_number_total 2153
_reflns_observed_criterion >2sigma(I)
_cod_data_source_file b203613b.txt
_cod_data_source_block IP0101
_cod_depositor_comments
;
The following automatic conversions were performed:
'_symmetry_cell_setting' value 'Monoclinic' changed to 'monoclinic'
according to '/home/saulius/struct/CIF-dictionaries/cif_core.dic'
dictionary named 'cif_core.dic' version 2.4.1 from 2010-06-29.

Automatic conversion script
Id: cif_fix_enum 1527 2010-12-29 10:47:43Z saulius 

The following automatic conversions were performed:

'_refine_ls_weighting_scheme' value 'calc
w=1/[\s^2^(Fo^2^)+(0.0874P)^2^+0.4822P] where P=(Fo^2^+2Fc^2^)/3' was
changed to 'calc'. New tag '_refine_ls_weighting_details' was
created. The value of the new tag was set to
'w=1/[\s^2^(Fo^2^)+(0.0874P)^2^+0.4822P] where P=(Fo^2^+2Fc^2^)/3'.

Automatic conversion script
Id: cif_fix_values 3143 2015-03-26 13:38:13Z robertas 
;
_cod_original_cell_volume 1448.23(14)
_cod_original_sg_symbol_H-M P2(1)/c
_cod_original_formula_sum 'C24 H46 P2 Cl4 Ti'
_cod_database_code 7011761

loop_
_symmetry_equiv_pos_as_xyz
'x, y, z'
'-x, y+1/2, -z+1/2'
'-x, -y, -z'
'x, -y-1/2, z-1/2'

loop_
_atom_site_aniso_label
_atom_site_aniso_U_11
_atom_site_aniso_U_22
_atom_site_aniso_U_33
_atom_site_aniso_U_23
_atom_site_aniso_U_13
_atom_site_aniso_U_12
Ti 0.0245(4) 0.0231(5) 0.0224(5) 0.0006(3) 0.0088(3) -0.0009(3)
Cl1 0.0399(5) 0.0319(5) 0.0277(5) -0.0069(3) 0.0115(3) -0.0060(3)
Cl2 0.0344(5) 0.0380(5) 0.0371(5) 0.0051(4) 0.0050(4) 0.0072(4)
P 0.0244(4) 0.0234(5) 0.0220(4) -0.0008(3) 0.0071(3) -0.0009(3)
C1 0.030(2) 0.031(2) 0.036(2) -0.0026(15) 0.0117(15) -0.0014(15)
C2 0.034(2) 0.028(2) 0.049(2) -0.004(2) 0.011(2) 0.004(2)
C3 0.037(2) 0.043(2) 0.045(2) -0.002(2) 0.018(2) 0.008(2)
C4 0.034(2) 0.047(2) 0.048(2) -0.003(2) 0.020(2) -0.003(2)
C5 0.034(2) 0.032(2) 0.038(2) -0.001(2) 0.018(2) -0.0011(15)
C6 0.026(2) 0.025(2) 0.028(2) -0.0002(13) 0.0114(14) -0.0013(13)
C7 0.026(2) 0.030(2) 0.032(2) 0.0008(14) 0.0056(14) -0.0013(14)
C8 0.039(2) 0.034(2) 0.044(2) -0.005(2) 0.007(2) -0.012(2)
C9 0.053(2) 0.026(2) 0.044(2) -0.007(2) 0.011(2) -0.004(2)
C10 0.046(2) 0.027(2) 0.035(2) 0.0035(15) 0.012(2) 0.004(2)
C11 0.029(2) 0.029(2) 0.028(2) 0.0018(13) 0.0053(13) 0.0031(14)
C12 0.028(2) 0.022(2) 0.025(2) 0.0011(12) 0.0098(13) -0.0011(13)

loop_
_atom_site_label
_atom_site_type_symbol
_atom_site_fract_x
_atom_site_fract_y
_atom_site_fract_z
_atom_site_U_iso_or_equiv
_atom_site_thermal_displace_type
_atom_site_occupancy
_atom_site_calc_flag
_atom_site_refinement_flags
_atom_site_disorder_group
Ti Ti 0.0000 0.5000 0.5000 0.0228(3) Uani 1 d S .
Cl1 Cl 0.06184(8) 0.66135(8) 0.62083(6) 0.0326(3) Uani 1 d . .
Cl2 Cl 0.16189(8) 0.37261(9) 0.58638(7) 0.0370(3) Uani 1 d . .
P P 0.14101(7) 0.59509(8) 0.38168(6) 0.0230(3) Uani 1 d D .
H H 0.0791(37) 0.5900(42) 0.2877(13) 0.043(12) Uiso 1 d D .
C1 C 0.2459(3) 0.3591(3) 0.3345(3) 0.0316(8) Uani 1 d . .
H1A H 0.1956(3) 0.3167(3) 0.3772(3) 0.038 Uiso 1 calc R .
H1B H 0.1952(3) 0.3637(3) 0.2636(3) 0.038 Uiso 1 calc R .
C2 C 0.3635(4) 0.2769(4) 0.3369(3) 0.0369(8) Uani 1 d . .
H2A H 0.4099(4) 0.2654(4) 0.4086(3) 0.044 Uiso 1 calc R .
H2B H 0.3388(4) 0.1897(4) 0.3080(3) 0.044 Uiso 1 calc R .
C3 C 0.4479(4) 0.3415(4) 0.2760(3) 0.0405(9) Uani 1 d . .
H3A H 0.4058(4) 0.3419(4) 0.2027(3) 0.049 Uiso 1 calc R .
H3B H 0.5251(4) 0.2901(4) 0.2842(3) 0.049 Uiso 1 calc R .
C4 C 0.4804(4) 0.4814(4) 0.3116(3) 0.0412(9) Uani 1 d . .
H4A H 0.5282(4) 0.5224(4) 0.2663(3) 0.049 Uiso 1 calc R .
H4B H 0.5335(4) 0.4799(4) 0.3816(3) 0.049 Uiso 1 calc R .
C5 C 0.3637(3) 0.5642(4) 0.3107(3) 0.0329(8) Uani 1 d . .
H5A H 0.3155(3) 0.5751(4) 0.2395(3) 0.039 Uiso 1 calc R .
H5B H 0.3891(3) 0.6517(4) 0.3387(3) 0.039 Uiso 1 calc R .
C6 C 0.2810(3) 0.4989(3) 0.3748(3) 0.0257(7) Uani 1 d . .
H6A H 0.3323(3) 0.4903(3) 0.4461(3) 0.031 Uiso 1 calc R .
C7 C 0.2947(3) 0.7899(3) 0.4954(3) 0.0294(8) Uani 1 d . .
H7A H 0.3660(3) 0.7322(3) 0.4945(3) 0.035 Uiso 1 calc R .
H7B H 0.2626(3) 0.7674(3) 0.5560(3) 0.035 Uiso 1 calc R .
C8 C 0.3378(4) 0.9340(4) 0.5026(3) 0.0395(9) Uani 1 d . .
H8A H 0.4005(4) 0.9476(4) 0.5672(3) 0.047 Uiso 1 calc R .
H8B H 0.3770(4) 0.9539(4) 0.4453(3) 0.047 Uiso 1 calc R .
C9 C 0.2279(4) 1.0266(4) 0.4986(3) 0.0411(9) Uani 1 d . .
H9A H 0.2571(4) 1.1178(4) 0.5000(3) 0.049 Uiso 1 calc R .
H9B H 0.1938(4) 1.0124(4) 0.5594(3) 0.049 Uiso 1 calc R .
C10 C 0.1254(4) 1.0042(3) 0.4014(3) 0.0356(9) Uani 1 d . .
H10A H 0.1572(4) 1.0265(3) 0.3407(3) 0.043 Uiso 1 calc R .
H10B H 0.0544(4) 1.0622(3) 0.4024(3) 0.043 Uiso 1 calc R .
C11 C 0.0812(3) 0.8615(3) 0.3937(3) 0.0289(7) Uani 1 d . .
H11A H 0.0183(3) 0.8485(3) 0.3291(3) 0.035 Uiso 1 calc R .
H11B H 0.0423(3) 0.8413(3) 0.4510(3) 0.035 Uiso 1 calc R .
C12 C 0.1918(3) 0.7686(3) 0.3970(3) 0.0245(7) Uani 1 d . .
H12A H 0.2279(3) 0.7910(3) 0.3377(3) 0.029 Uiso 1 calc R .

loop_
_atom_type_symbol
_atom_type_description
_atom_type_scat_dispersion_real
_atom_type_scat_dispersion_imag
_atom_type_scat_source
C C 0.0181 0.0091 'International Tables Vol C Tables 4.2.6.8 and 6.1.1.4'
H H 0.0000 0.0000 'International Tables Vol C Tables 4.2.6.8 and 6.1.1.4'
P P 0.2955 0.4335 'International Tables Vol C Tables 4.2.6.8 and 6.1.1.4'
Cl Cl 0.3639 0.7018 'International Tables Vol C Tables 4.2.6.8 and 6.1.1.4'
Ti Ti 0.2191 1.8069 'International Tables Vol C Tables 4.2.6.8 and 6.1.1.4'

loop_
_geom_angle_atom_site_label_1
_geom_angle_atom_site_label_2
_geom_angle_atom_site_label_3
_geom_angle
_geom_angle_site_symmetry_1
_geom_angle_site_symmetry_3
_geom_angle_publ_flag
Cl2 Ti Cl2 180.0 . 3_566 ?
Cl2 Ti Cl1 89.00(3) . . ?
Cl2 Ti Cl1 91.00(3) 3_566 . ?
Cl2 Ti Cl1 91.00(3) . 3_566 ?
Cl2 Ti Cl1 89.00(3) 3_566 3_566 ?
Cl1 Ti Cl1 180.0 . 3_566 ?
Cl2 Ti P 90.75(3) . . ?
Cl2 Ti P 89.25(3) 3_566 . ?
Cl1 Ti P 92.21(3) . . ?
Cl1 Ti P 87.79(3) 3_566 . ?
Cl2 Ti P 89.25(3) . 3_566 ?
Cl2 Ti P 90.75(3) 3_566 3_566 ?
Cl1 Ti P 87.79(3) . 3_566 ?
Cl1 Ti P 92.21(3) 3_566 3_566 ?
P Ti P 180.0 . 3_566 ?
C6 P C12 106.17(15) . . ?
C6 P Ti 116.60(11) . . ?
C12 P Ti 119.21(11) . . ?
C2 C1 C6 110.8(3) . . ?
C3 C2 C1 111.7(3) . . ?
C2 C3 C4 111.6(3) . . ?
C3 C4 C5 112.2(3) . . ?
C4 C5 C6 111.1(3) . . ?
C5 C6 C1 109.8(3) . . ?
C5 C6 P 114.0(2) . . ?
C1 C6 P 111.3(2) . . ?
C12 C7 C8 110.0(3) . . ?
C9 C8 C7 111.0(3) . . ?
C8 C9 C10 111.2(3) . . ?
C9 C10 C11 111.1(3) . . ?
C10 C11 C12 110.3(3) . . ?
C11 C12 C7 111.1(3) . . ?
C11 C12 P 111.7(2) . . ?
C7 C12 P 111.9(2) . . ?

loop_
_geom_bond_atom_site_label_1
_geom_bond_atom_site_label_2
_geom_bond_distance
_geom_bond_site_symmetry_2
_geom_bond_publ_flag
Ti Cl2 2.2837(8) . ?
Ti Cl2 2.2837(8) 3_566 ?
Ti Cl1 2.2892(8) . ?
Ti Cl1 2.2892(8) 3_566 ?
Ti P 2.6372(8) . ?
Ti P 2.6372(8) 3_566 ?
P C6 1.842(3) . ?
P C12 1.848(3) . ?
C1 C2 1.533(5) . ?
C1 C6 1.538(5) . ?
C2 C3 1.515(6) . ?
C3 C4 1.516(6) . ?
C4 C5 1.531(5) . ?
C5 C6 1.535(5) . ?
C7 C12 1.536(5) . ?
C7 C8 1.536(5) . ?
C8 C9 1.522(6) . ?
C9 C10 1.524(6) . ?
C10 C11 1.526(5) . ?
C11 C12 1.531(5) . ?
